data_7007725
loop_
_publ_author_name
'Hill, Nicholas J.'
'Reeske, Gregor'
'Moore, Jennifer A.'
'Cowley, Alan H.'

_publ_section_title
;
 Complexes of 1,2-bis(aryl-imino)acenaphthene (Ar-BIAN) ligands with
 some heavy p-block elements.
;
_journal_issue 40
_journal_name_full 'Dalton transactions (Cambridge, England : 2003)'
_journal_page_first 4838
_journal_page_last 4844
_journal_paper_doi 10.1039/b609737e
_journal_year 2006
_chemical_formula_moiety 'C60 H56 Bi2 Cl6 N4'
_chemical_formula_sum 'C60 H56 Bi2 Cl6 N4'
_chemical_formula_weight 1463.75
_space_group_IT_number 2
_symmetry_cell_setting triclinic
_symmetry_space_group_name_Hall '-P 1'
_symmetry_space_group_name_H-M 'P -1'
_atom_sites_solution_hydrogens geom
_atom_sites_solution_primary direct
_atom_sites_solution_secondary difmap
_audit_creation_method
;
manual editing of the .cif file
created by SHELXTL Ver. 6.10
;
_cell_angle_alpha 111.60(3)
_cell_angle_beta 93.99(3)
_cell_angle_gamma 111.21(3)
_cell_formula_units_Z 1
_cell_length_a 12.035(2)
_cell_length_b 12.512(3)
_cell_length_c 12.980(3)
_cell_measurement_temperature 153(2)
_cell_volume 1647.2(9)
_computing_cell_refinement 'Collect software, Nonius B.V. 1998'
_computing_data_collection 'Collect software, Nonius B.V. 1998'
_computing_data_reduction
;
DENZO and Scalepack (Otwinoski and Minor, 1997)
;
_computing_molecular_graphics 'XP SHELXTL/PC, Siemens Analytical'
_computing_structure_refinement 'XL SHELXTL/PC, Siemens Analytical'
_computing_structure_solution
;
SIR97 - Altomare A., Burla M.C., Camalli M., Cascarano G.L., Giacovazzo C.,
Guagliardi A., Moliterni A.G.G., Polidori G.,Spagna R.
;
_diffrn_ambient_temperature 153(2)
_diffrn_measured_fraction_theta_full 0.985
_diffrn_measured_fraction_theta_max 0.985
_diffrn_measurement_device_type 'Nonius Kappa CCD'
_diffrn_measurement_method \w-scan
_diffrn_radiation_monochromator graphite
_diffrn_radiation_source 'fine-focus sealed tube'
_diffrn_radiation_type MoK\a
_diffrn_radiation_wavelength 0.71073
_diffrn_reflns_av_R_equivalents 0.0271
_diffrn_reflns_av_sigmaI/netI 0.0607
_diffrn_reflns_limit_h_max 15
_diffrn_reflns_limit_h_min -15
_diffrn_reflns_limit_k_max 16
_diffrn_reflns_limit_k_min -16
_diffrn_reflns_limit_l_max 14
_diffrn_reflns_limit_l_min -16
_diffrn_reflns_number 12533
_diffrn_reflns_theta_full 27.45
_diffrn_reflns_theta_max 27.45
_diffrn_reflns_theta_min 1.97
_exptl_absorpt_coefficient_mu 5.614
_exptl_absorpt_correction_T_max 0.852
_exptl_absorpt_correction_T_min 0.779
_exptl_absorpt_correction_type multi-scan
_exptl_absorpt_process_details 'DENZO and Scalepack (Otwinoski and Minor, 1997)'
_exptl_crystal_colour red
_exptl_crystal_density_diffrn 1.476
_exptl_crystal_density_method 'not measured'
_exptl_crystal_description plate
_exptl_crystal_F_000 712
_exptl_crystal_size_max 0.05
_exptl_crystal_size_mid 0.04
_exptl_crystal_size_min 0.03
_refine_diff_density_max 0.848
_refine_diff_density_min -0.995
_refine_diff_density_rms 0.116
_refine_ls_extinction_method none
_refine_ls_goodness_of_fit_ref 1.019
_refine_ls_hydrogen_treatment constr
_refine_ls_matrix_type full
_refine_ls_number_parameters 331
_refine_ls_number_reflns 7423
_refine_ls_number_restraints 0
_refine_ls_restrained_S_all 1.019
_refine_ls_R_factor_all 0.0371
_refine_ls_R_factor_gt 0.0284
_refine_ls_shift/su_max 0.001
_refine_ls_shift/su_mean 0.000
_refine_ls_structure_factor_coef Fsqd
_refine_ls_weighting_details 'calc w=1/[\s^2^(Fo^2^)+(0.0033P)^2^+0.0000P] where P=(Fo^2^+2Fc^2^)/3'
_refine_ls_weighting_scheme calc
_refine_ls_wR_factor_gt 0.0500
_refine_ls_wR_factor_ref 0.0517
_reflns_number_gt 6377
_reflns_number_total 7423
_reflns_threshold_expression >2sigma(I)
_cod_data_source_file b609737e.txt
_cod_data_source_block grngr019
_cod_original_sg_symbol_Hall -p1
_cod_original_sg_symbol_H-M p-1
_cod_database_code 7007725

loop_
_symmetry_equiv_pos_as_xyz
'x, y, z'
'-x, -y, -z'

loop_
_atom_site_label
_atom_site_type_symbol
_atom_site_fract_x
_atom_site_fract_y
_atom_site_fract_z
_atom_site_U_iso_or_equiv
_atom_site_adp_type
_atom_site_occupancy
_atom_site_symmetry_multiplicity
_atom_site_calc_flag
_atom_site_refinement_flags
_atom_site_disorder_assembly
_atom_site_disorder_group
C1 C 0.8120(3) -0.0427(3) 0.2469(3) 0.0193(7) Uani 1 1 d . . .
C2 C 0.9263(3) -0.0153(3) 0.2074(3) 0.0218(7) Uani 1 1 d . . .
C3 C 0.9875(3) 0.0643(3) 0.1600(3) 0.0260(8) Uani 1 1 d . . .
H3 H 0.9566 0.1176 0.1472 0.031 Uiso 1 1 calc R . .
C4 C 1.0988(3) 0.0632(3) 0.1312(3) 0.0308(8) Uani 1 1 d . . .
H4 H 1.1403 0.1161 0.0984 0.037 Uiso 1 1 calc R . .
C5 C 1.1468(3) -0.0140(3) 0.1503(3) 0.0285(8) Uani 1 1 d . . .
H5 H 1.2203 -0.0117 0.1308 0.034 Uiso 1 1 calc R . .
C6 C 1.0875(3) -0.0963(3) 0.1986(3) 0.0242(8) Uani 1 1 d . . .
C7 C 1.1278(3) -0.1774(3) 0.2262(3) 0.0314(9) Uani 1 1 d . . .
H7 H 1.2007 -0.1816 0.2102 0.038 Uiso 1 1 calc R . .
C8 C 1.0603(3) -0.2506(3) 0.2767(3) 0.0321(9) Uani 1 1 d . . .
H8 H 1.0903 -0.3012 0.2961 0.039 Uiso 1 1 calc R . .
C9 C 0.9480(3) -0.2512(3) 0.2997(3) 0.0285(8) Uani 1 1 d . . .
H9 H 0.9031 -0.3029 0.3320 0.034 Uiso 1 1 calc R . .
C10 C 0.9056(3) -0.1736(3) 0.2734(3) 0.0224(7) Uani 1 1 d . . .
C11 C 0.9765(3) -0.0962(3) 0.2254(3) 0.0205(7) Uani 1 1 d . . .
C12 C 0.7957(3) -0.1477(3) 0.2842(3) 0.0220(7) Uani 1 1 d . . .
C13 C 0.7555(3) 0.1065(3) 0.2167(3) 0.0208(7) Uani 1 1 d . . .
C14 C 0.8331(3) 0.2304(3) 0.2939(3) 0.0249(8) Uani 1 1 d . . .
C15 C 0.8572(3) 0.3243(3) 0.2549(3) 0.0289(8) Uani 1 1 d . . .
H15 H 0.9081 0.4076 0.3045 0.035 Uiso 1 1 calc R . .
C16 C 0.8069(3) 0.2967(3) 0.1430(3) 0.0276(8) Uani 1 1 d . . .
C17 C 0.7285(3) 0.1732(3) 0.0711(3) 0.0242(8) Uani 1 1 d . . .
H17 H 0.6929 0.1546 -0.0028 0.029 Uiso 1 1 calc R . .
C18 C 0.7012(3) 0.0753(3) 0.1062(3) 0.0224(7) Uani 1 1 d . . .
C19 C 0.8918(3) 0.2616(3) 0.4140(3) 0.0372(9) Uani 1 1 d . . .
H19A H 0.9321 0.3518 0.4567 0.056 Uiso 1 1 calc R . .
H19B H 0.9506 0.2261 0.4120 0.056 Uiso 1 1 calc R . .
H19C H 0.8298 0.2267 0.4496 0.056 Uiso 1 1 calc R . .
C20 C 0.8394(3) 0.3998(3) 0.1005(3) 0.0391(9) Uani 1 1 d . . .
H20A H 0.9156 0.4120 0.0777 0.059 Uiso 1 1 calc R . .
H20B H 0.8473 0.4772 0.1605 0.059 Uiso 1 1 calc R . .
H20C H 0.7759 0.3751 0.0366 0.059 Uiso 1 1 calc R . .
C21 C 0.6211(3) -0.0594(3) 0.0250(3) 0.0285(8) Uani 1 1 d . . .
H21A H 0.6692 -0.1078 0.0105 0.043 Uiso 1 1 calc R . .
H21B H 0.5866 -0.0620 -0.0452 0.043 Uiso 1 1 calc R . .
H21C H 0.5563 -0.0947 0.0580 0.043 Uiso 1 1 calc R . .
C22 C 0.6804(3) -0.3019(3) 0.3426(3) 0.0216(7) Uani 1 1 d . . .
C23 C 0.6950(3) -0.2808(3) 0.4576(3) 0.0314(8) Uani 1 1 d . . .
C24 C 0.6770(3) -0.3834(4) 0.4822(3) 0.0400(10) Uani 1 1 d . . .
H24 H 0.6869 -0.3708 0.5581 0.048 Uiso 1 1 calc R . .
C25 C 0.6449(3) -0.5034(4) 0.3996(3) 0.0361(9) Uani 1 1 d . . .
C26 C 0.6288(3) -0.5212(3) 0.2863(3) 0.0302(8) Uani 1 1 d . . .
H26 H 0.6058 -0.6021 0.2295 0.036 Uiso 1 1 calc R . .
C27 C 0.6458(3) -0.4225(3) 0.2551(3) 0.0249(7) Uani 1 1 d . . .
C28 C 0.7319(4) -0.1492(4) 0.5504(3) 0.0512(11) Uani 1 1 d . . .
H28A H 0.7345 -0.1526 0.6232 0.077 Uiso 1 1 calc R . .
H28B H 0.6732 -0.1174 0.5375 0.077 Uiso 1 1 calc R . .
H28C H 0.8114 -0.0941 0.5494 0.077 Uiso 1 1 calc R . .
C29 C 0.6249(4) -0.6146(4) 0.4292(4) 0.0625(13) Uani 1 1 d . . .
H29A H 0.6908 -0.5908 0.4907 0.094 Uiso 1 1 calc R . .
H29B H 0.6225 -0.6847 0.3638 0.094 Uiso 1 1 calc R . .
H29C H 0.5486 -0.6385 0.4518 0.094 Uiso 1 1 calc R . .
C30 C 0.6318(3) -0.4425(3) 0.1320(3) 0.0351(9) Uani 1 1 d . . .
H30A H 0.7111 -0.4058 0.1182 0.053 Uiso 1 1 calc R . .
H30B H 0.5817 -0.4030 0.1162 0.053 Uiso 1 1 calc R . .
H30C H 0.5936 -0.5316 0.0834 0.053 Uiso 1 1 calc R . .
N1 N 0.7330(2) 0.0047(2) 0.2519(2) 0.0204(6) Uani 1 1 d . . .
N2 N 0.6982(2) -0.1963(2) 0.3158(2) 0.0219(6) Uani 1 1 d . . .
Cl1 Cl 0.63616(7) 0.15604(9) 0.56334(7) 0.0316(2) Uani 1 1 d . . .
Cl2 Cl 0.42767(7) -0.27142(8) 0.15621(7) 0.0339(2) Uani 1 1 d . . .
Cl3 Cl 0.46315(7) 0.04212(8) 0.26101(7) 0.02888(19) Uani 1 1 d . . .
Bi1 Bi 0.546996(10) -0.077320(12) 0.336769(10) 0.02139(5) Uani 1 1 d . . .

loop_
_atom_site_aniso_label
_atom_site_aniso_U_11
_atom_site_aniso_U_22
_atom_site_aniso_U_33
_atom_site_aniso_U_23
_atom_site_aniso_U_13
_atom_site_aniso_U_12
C1 0.0171(15) 0.0194(19) 0.0190(18) 0.0077(15) 0.0030(12) 0.0057(14)
C2 0.0197(16) 0.025(2) 0.0187(18) 0.0067(16) 0.0057(13) 0.0093(15)
C3 0.0225(16) 0.033(2) 0.027(2) 0.0157(18) 0.0090(14) 0.0117(16)
C4 0.0253(18) 0.037(2) 0.030(2) 0.0152(19) 0.0101(15) 0.0112(17)
C5 0.0183(16) 0.038(2) 0.027(2) 0.0118(18) 0.0095(14) 0.0110(16)
C6 0.0199(16) 0.027(2) 0.0207(19) 0.0063(16) 0.0023(13) 0.0084(15)
C7 0.0188(17) 0.035(2) 0.038(2) 0.0087(19) 0.0039(15) 0.0157(17)
C8 0.0242(18) 0.029(2) 0.044(2) 0.0148(19) -0.0003(16) 0.0140(17)
C9 0.0215(17) 0.027(2) 0.036(2) 0.0130(18) 0.0047(15) 0.0100(16)
C10 0.0195(16) 0.024(2) 0.0240(19) 0.0099(16) 0.0045(13) 0.0103(15)
C11 0.0191(16) 0.0234(19) 0.0188(18) 0.0084(16) 0.0041(13) 0.0094(15)
C12 0.0224(16) 0.022(2) 0.0188(18) 0.0069(16) 0.0037(13) 0.0089(15)
C13 0.0193(16) 0.023(2) 0.032(2) 0.0194(17) 0.0138(14) 0.0125(15)
C14 0.0230(17) 0.027(2) 0.028(2) 0.0128(18) 0.0107(14) 0.0123(16)
C15 0.0293(18) 0.023(2) 0.034(2) 0.0122(18) 0.0122(15) 0.0101(16)
C16 0.0270(18) 0.027(2) 0.038(2) 0.0179(19) 0.0143(16) 0.0159(17)
C17 0.0245(17) 0.029(2) 0.026(2) 0.0147(18) 0.0110(14) 0.0150(16)
C18 0.0185(16) 0.026(2) 0.026(2) 0.0121(17) 0.0086(13) 0.0111(15)
C19 0.040(2) 0.030(2) 0.035(2) 0.0143(19) 0.0072(17) 0.0077(18)
C20 0.045(2) 0.035(2) 0.051(3) 0.028(2) 0.0190(19) 0.0209(19)
C21 0.0315(18) 0.028(2) 0.027(2) 0.0145(18) 0.0077(15) 0.0110(17)
C22 0.0215(16) 0.025(2) 0.0233(19) 0.0115(17) 0.0105(13) 0.0135(15)
C23 0.045(2) 0.027(2) 0.025(2) 0.0100(18) 0.0118(16) 0.0183(18)
C24 0.071(3) 0.034(3) 0.028(2) 0.020(2) 0.0234(19) 0.028(2)
C25 0.048(2) 0.032(2) 0.041(2) 0.023(2) 0.0221(18) 0.021(2)
C26 0.0336(19) 0.017(2) 0.037(2) 0.0082(18) 0.0134(16) 0.0103(16)
C27 0.0223(17) 0.024(2) 0.025(2) 0.0068(17) 0.0062(14) 0.0104(15)
C28 0.094(3) 0.037(3) 0.023(2) 0.010(2) 0.011(2) 0.031(2)
C29 0.099(4) 0.045(3) 0.077(4) 0.044(3) 0.046(3) 0.043(3)
C30 0.047(2) 0.032(2) 0.025(2) 0.0054(18) 0.0056(16) 0.0217(19)
N1 0.0172(13) 0.0230(16) 0.0236(15) 0.0110(13) 0.0070(11) 0.0096(12)
N2 0.0249(14) 0.0195(16) 0.0234(16) 0.0103(13) 0.0071(11) 0.0100(13)
Cl1 0.0255(4) 0.0340(5) 0.0285(5) 0.0143(4) 0.0087(3) 0.0036(4)
Cl2 0.0347(5) 0.0270(5) 0.0308(5) 0.0057(4) 0.0048(4) 0.0103(4)
Cl3 0.0301(4) 0.0321(5) 0.0313(5) 0.0168(4) 0.0081(4) 0.0166(4)
Bi1 0.02072(7) 0.02367(8) 0.02261(8) 0.01105(6) 0.00850(5) 0.01039(6)

loop_
_atom_type_symbol
_atom_type_description
_atom_type_scat_dispersion_real
_atom_type_scat_dispersion_imag
_atom_type_scat_source
C C 0.0033 0.0016 'International Tables Vol C Tables 4.2.6.8 and 6.1.1.4'
H H 0.0000 0.0000 'International Tables Vol C Tables 4.2.6.8 and 6.1.1.4'
N N 0.0061 0.0033 'International Tables Vol C Tables 4.2.6.8 and 6.1.1.4'
Cl Cl 0.1484 0.1585 'International Tables Vol C Tables 4.2.6.8 and 6.1.1.4'
Bi Bi -4.1077 10.2566 'International Tables Vol C Tables 4.2.6.8 and 6.1.1.4'

loop_
_geom_angle_atom_site_label_1
_geom_angle_atom_site_label_2
_geom_angle_atom_site_label_3
_geom_angle
_geom_angle_site_symmetry_1
_geom_angle_site_symmetry_3
_geom_angle_publ_flag
N1 C1 C2 131.6(3) . . ?
N1 C1 C12 121.4(3) . . ?
C2 C1 C12 107.0(2) . . ?
C3 C2 C11 119.1(3) . . ?
C3 C2 C1 135.1(3) . . ?
C11 C2 C1 105.8(3) . . ?
C2 C3 C4 118.6(3) . . ?
C2 C3 H3 120.7 . . ?
C4 C3 H3 120.7 . . ?
C5 C4 C3 121.7(3) . . ?
C5 C4 H4 119.2 . . ?
C3 C4 H4 119.2 . . ?
C4 C5 C6 121.5(3) . . ?
C4 C5 H5 119.3 . . ?
C6 C5 H5 119.3 . . ?
C5 C6 C11 116.5(3) . . ?
C5 C6 C7 127.6(3) . . ?
C11 C6 C7 115.9(3) . . ?
C8 C7 C6 120.7(3) . . ?
C8 C7 H7 119.6 . . ?
C6 C7 H7 119.6 . . ?
C7 C8 C9 122.2(3) . . ?
C7 C8 H8 118.9 . . ?
C9 C8 H8 118.9 . . ?
C10 C9 C8 118.6(3) . . ?
C10 C9 H9 120.7 . . ?
C8 C9 H9 120.7 . . ?
C9 C10 C11 119.1(3) . . ?
C9 C10 C12 134.7(3) . . ?
C11 C10 C12 106.2(3) . . ?
C6 C11 C10 123.5(3) . . ?
C6 C11 C2 122.6(3) . . ?
C10 C11 C2 114.0(2) . . ?
N2 C12 C10 133.0(3) . . ?
N2 C12 C1 120.2(3) . . ?
C10 C12 C1 106.8(3) . . ?
C18 C13 C14 123.0(3) . . ?
C18 C13 N1 117.8(3) . . ?
C14 C13 N1 119.2(3) . . ?
C15 C14 C13 117.4(3) . . ?
C15 C14 C19 120.8(3) . . ?
C13 C14 C19 121.8(3) . . ?
C14 C15 C16 121.6(3) . . ?
C14 C15 H15 119.2 . . ?
C16 C15 H15 119.2 . . ?
C17 C16 C15 118.6(3) . . ?
C17 C16 C20 120.6(3) . . ?
C15 C16 C20 120.7(3) . . ?
C16 C17 C18 122.0(3) . . ?
C16 C17 H17 119.0 . . ?
C18 C17 H17 119.0 . . ?
C13 C18 C17 117.4(3) . . ?
C13 C18 C21 121.3(3) . . ?
C17 C18 C21 121.2(3) . . ?
C14 C19 H19A 109.5 . . ?
C14 C19 H19B 109.5 . . ?
H19A C19 H19B 109.5 . . ?
C14 C19 H19C 109.5 . . ?
H19A C19 H19C 109.5 . . ?
H19B C19 H19C 109.5 . . ?
C16 C20 H20A 109.5 . . ?
C16 C20 H20B 109.5 . . ?
H20A C20 H20B 109.5 . . ?
C16 C20 H20C 109.5 . . ?
H20A C20 H20C 109.5 . . ?
H20B C20 H20C 109.5 . . ?
C18 C21 H21A 109.5 . . ?
C18 C21 H21B 109.5 . . ?
H21A C21 H21B 109.5 . . ?
C18 C21 H21C 109.5 . . ?
H21A C21 H21C 109.5 . . ?
H21B C21 H21C 109.5 . . ?
C27 C22 C23 121.8(3) . . ?
C27 C22 N2 120.0(3) . . ?
C23 C22 N2 118.1(3) . . ?
C24 C23 C22 117.5(3) . . ?
C24 C23 C28 121.9(3) . . ?
C22 C23 C28 120.6(3) . . ?
C25 C24 C23 122.9(3) . . ?
C25 C24 H24 118.5 . . ?
C23 C24 H24 118.5 . . ?
C24 C25 C26 117.9(3) . . ?
C24 C25 C29 121.8(3) . . ?
C26 C25 C29 120.3(4) . . ?
C27 C26 C25 122.4(3) . . ?
C27 C26 H26 118.8 . . ?
C25 C26 H26 118.8 . . ?
C26 C27 C22 117.4(3) . . ?
C26 C27 C30 121.8(3) . . ?
C22 C27 C30 120.8(3) . . ?
C23 C28 H28A 109.5 . . ?
C23 C28 H28B 109.5 . . ?
H28A C28 H28B 109.5 . . ?
C23 C28 H28C 109.5 . . ?
H28A C28 H28C 109.5 . . ?
H28B C28 H28C 109.5 . . ?
C25 C29 H29A 109.5 . . ?
C25 C29 H29B 109.5 . . ?
H29A C29 H29B 109.5 . . ?
C25 C29 H29C 109.5 . . ?
H29A C29 H29C 109.5 . . ?
H29B C29 H29C 109.5 . . ?
C27 C30 H30A 109.5 . . ?
C27 C30 H30B 109.5 . . ?
H30A C30 H30B 109.5 . . ?
C27 C30 H30C 109.5 . . ?
H30A C30 H30C 109.5 . . ?
H30B C30 H30C 109.5 . . ?
C1 N1 C13 118.4(2) . . ?
C1 N1 Bi1 118.32(19) . . ?
C13 N1 Bi1 123.12(17) . . ?
C12 N2 C22 119.3(2) . . ?
C12 N2 Bi1 115.3(2) . . ?
C22 N2 Bi1 125.36(17) . . ?
Bi1 Cl1 Bi1 99.17(4) 2_656 . ?
Cl3 Bi1 Cl2 88.52(4) . . ?
Cl3 Bi1 N1 84.94(6) . . ?
Cl2 Bi1 N1 94.12(7) . . ?
Cl3 Bi1 Cl1 96.98(3) . 2_656 ?
Cl2 Bi1 Cl1 88.73(4) . 2_656 ?
N1 Bi1 Cl1 176.61(5) . 2_656 ?
Cl3 Bi1 N2 145.86(6) . . ?
Cl2 Bi1 N2 79.74(6) . . ?
N1 Bi1 N2 64.32(7) . . ?
Cl1 Bi1 N2 114.51(6) 2_656 . ?
Cl3 Bi1 Cl1 85.54(4) . . ?
Cl2 Bi1 Cl1 167.26(3) . . ?
N1 Bi1 Cl1 96.57(7) . . ?
Cl1 Bi1 Cl1 80.83(4) 2_656 . ?
N2 Bi1 Cl1 111.21(6) . . ?

loop_
_geom_bond_atom_site_label_1
_geom_bond_atom_site_label_2
_geom_bond_distance
_geom_bond_site_symmetry_2
_geom_bond_publ_flag
C1 N1 1.283(3) . ?
C1 C2 1.470(4) . ?
C1 C12 1.515(4) . ?
C2 C3 1.377(4) . ?
C2 C11 1.427(4) . ?
C3 C4 1.419(4) . ?
C3 H3 0.9300 . ?
C4 C5 1.375(4) . ?
C4 H4 0.9300 . ?
C5 C6 1.403(4) . ?
C5 H5 0.9300 . ?
C6 C11 1.404(4) . ?
C6 C7 1.413(4) . ?
C7 C8 1.380(5) . ?
C7 H7 0.9300 . ?
C8 C9 1.403(4) . ?
C8 H8 0.9300 . ?
C9 C10 1.377(4) . ?
C9 H9 0.9300 . ?
C10 C11 1.405(4) . ?
C10 C12 1.476(4) . ?
C12 N2 1.284(4) . ?
C13 C18 1.382(4) . ?
C13 C14 1.399(5) . ?
C13 N1 1.450(4) . ?
C14 C15 1.390(4) . ?
C14 C19 1.510(4) . ?
C15 C16 1.397(4) . ?
C15 H15 0.9300 . ?
C16 C17 1.382(5) . ?
C16 C20 1.519(4) . ?
C17 C18 1.398(4) . ?
C17 H17 0.9300 . ?
C18 C21 1.502(4) . ?
C19 H19A 0.9600 . ?
C19 H19B 0.9600 . ?
C19 H19C 0.9600 . ?
C20 H20A 0.9600 . ?
C20 H20B 0.9600 . ?
C20 H20C 0.9600 . ?
C21 H21A 0.9600 . ?
C21 H21B 0.9600 . ?
C21 H21C 0.9600 . ?
C22 C27 1.399(4) . ?
C22 C23 1.402(4) . ?
C22 N2 1.434(4) . ?
C23 C24 1.382(5) . ?
C23 C28 1.515(5) . ?
C24 C25 1.375(5) . ?
C24 H24 0.9300 . ?
C25 C26 1.391(5) . ?
C25 C29 1.519(5) . ?
C26 C27 1.389(4) . ?
C26 H26 0.9300 . ?
C27 C30 1.510(4) . ?
C28 H28A 0.9600 . ?
C28 H28B 0.9600 . ?
C28 H28C 0.9600 . ?
C29 H29A 0.9600 . ?
C29 H29B 0.9600 . ?
C29 H29C 0.9600 . ?
C30 H30A 0.9600 . ?
C30 H30B 0.9600 . ?
C30 H30C 0.9600 . ?
N1 Bi1 2.606(2) . ?
N2 Bi1 2.708(2) . ?
Cl1 Bi1 2.6976(11) 2_656 ?
Cl1 Bi1 3.0488(18) . ?
Cl2 Bi1 2.5038(17) . ?
Cl3 Bi1 2.5008(9) . ?
Bi1 Cl1 2.6976(11) 2_656 ?

loop_
_geom_torsion_atom_site_label_1
_geom_torsion_atom_site_label_2
_geom_torsion_atom_site_label_3
_geom_torsion_atom_site_label_4
_geom_torsion
_geom_torsion_site_symmetry_1
_geom_torsion_site_symmetry_2
_geom_torsion_site_symmetry_3
_geom_torsion_site_symmetry_4
_geom_torsion_publ_flag
N1 C1 C2 C3 -2.3(6) . . . . ?
C12 C1 C2 C3 176.9(4) . . . . ?
N1 C1 C2 C11 178.4(3) . . . . ?
C12 C1 C2 C11 -2.3(3) . . . . ?
C11 C2 C3 C4 -0.2(5) . . . . ?
C1 C2 C3 C4 -179.4(3) . . . . ?
C2 C3 C4 C5 -0.6(5) . . . . ?
C3 C4 C5 C6 0.5(5) . . . . ?
C4 C5 C6 C11 0.5(5) . . . . ?
C4 C5 C6 C7 -177.9(3) . . . . ?
C5 C6 C7 C8 178.1(3) . . . . ?
C11 C6 C7 C8 -0.2(5) . . . . ?
C6 C7 C8 C9 2.0(5) . . . . ?
C7 C8 C9 C10 -1.6(5) . . . . ?
C8 C9 C10 C11 -0.5(5) . . . . ?
C8 C9 C10 C12 -179.9(3) . . . . ?
C5 C6 C11 C10 179.5(3) . . . . ?
C7 C6 C11 C10 -1.9(5) . . . . ?
C5 C6 C11 C2 -1.3(5) . . . . ?
C7 C6 C11 C2 177.2(3) . . . . ?
C9 C10 C11 C6 2.3(5) . . . . ?
C12 C10 C11 C6 -178.1(3) . . . . ?
C9 C10 C11 C2 -176.9(3) . . . . ?
C12 C10 C11 C2 2.7(4) . . . . ?
C3 C2 C11 C6 1.2(5) . . . . ?
C1 C2 C11 C6 -179.4(3) . . . . ?
C3 C2 C11 C10 -179.6(3) . . . . ?
C1 C2 C11 C10 -0.2(4) . . . . ?
C9 C10 C12 N2 -5.3(6) . . . . ?
C11 C10 C12 N2 175.2(3) . . . . ?
C9 C10 C12 C1 175.5(4) . . . . ?
C11 C10 C12 C1 -3.9(3) . . . . ?
N1 C1 C12 N2 4.0(5) . . . . ?
C2 C1 C12 N2 -175.4(3) . . . . ?
N1 C1 C12 C10 -176.8(3) . . . . ?
C2 C1 C12 C10 3.9(3) . . . . ?
C18 C13 C14 C15 -1.3(4) . . . . ?
N1 C13 C14 C15 176.8(3) . . . . ?
C18 C13 C14 C19 -179.7(3) . . . . ?
N1 C13 C14 C19 -1.6(4) . . . . ?
C13 C14 C15 C16 -0.4(4) . . . . ?
C19 C14 C15 C16 178.0(3) . . . . ?
C14 C15 C16 C17 1.9(4) . . . . ?
C14 C15 C16 C20 -176.9(3) . . . . ?
C15 C16 C17 C18 -1.8(4) . . . . ?
C20 C16 C17 C18 177.1(3) . . . . ?
C14 C13 C18 C17 1.4(4) . . . . ?
N1 C13 C18 C17 -176.7(2) . . . . ?
C14 C13 C18 C21 178.3(3) . . . . ?
N1 C13 C18 C21 0.2(4) . . . . ?
C16 C17 C18 C13 0.2(4) . . . . ?
C16 C17 C18 C21 -176.7(3) . . . . ?
C27 C22 C23 C24 1.6(5) . . . . ?
N2 C22 C23 C24 179.6(3) . . . . ?
C27 C22 C23 C28 -179.7(3) . . . . ?
N2 C22 C23 C28 -1.7(4) . . . . ?
C22 C23 C24 C25 -0.5(5) . . . . ?
C28 C23 C24 C25 -179.2(3) . . . . ?
C23 C24 C25 C26 -0.8(5) . . . . ?
C23 C24 C25 C29 -179.6(4) . . . . ?
C24 C25 C26 C27 1.1(5) . . . . ?
C29 C25 C26 C27 179.8(3) . . . . ?
C25 C26 C27 C22 0.0(5) . . . . ?
C25 C26 C27 C30 178.1(3) . . . . ?
C23 C22 C27 C26 -1.4(4) . . . . ?
N2 C22 C27 C26 -179.4(3) . . . . ?
C23 C22 C27 C30 -179.5(3) . . . . ?
N2 C22 C27 C30 2.6(4) . . . . ?
C2 C1 N1 C13 -1.9(5) . . . . ?
C12 C1 N1 C13 178.9(3) . . . . ?
C2 C1 N1 Bi1 -178.2(3) . . . . ?
C12 C1 N1 Bi1 2.6(4) . . . . ?
C18 C13 N1 C1 95.8(3) . . . . ?
C14 C13 N1 C1 -82.4(4) . . . . ?
C18 C13 N1 Bi1 -88.2(3) . . . . ?
C14 C13 N1 Bi1 93.7(3) . . . . ?
C10 C12 N2 C22 -3.7(5) . . . . ?
C1 C12 N2 C22 175.4(3) . . . . ?
C10 C12 N2 Bi1 173.1(3) . . . . ?
C1 C12 N2 Bi1 -7.9(4) . . . . ?
C27 C22 N2 C12 -75.5(4) . . . . ?
C23 C22 N2 C12 106.4(3) . . . . ?
C27 C22 N2 Bi1 108.1(3) . . . . ?
C23 C22 N2 Bi1 -70.0(3) . . . . ?
C1 N1 Bi1 Cl3 -169.1(2) . . . . ?
C13 N1 Bi1 Cl3 14.8(2) . . . . ?
C1 N1 Bi1 Cl2 -81.0(2) . . . . ?
C13 N1 Bi1 Cl2 103.0(2) . . . . ?
C1 N1 Bi1 N2 -4.4(2) . . . . ?
C13 N1 Bi1 N2 179.5(2) . . . . ?
C1 N1 Bi1 Cl1 106.0(2) . . . . ?
C13 N1 Bi1 Cl1 -70.1(2) . . . . ?
C12 N2 Bi1 Cl3 34.3(3) . . . . ?
C22 N2 Bi1 Cl3 -149.18(19) . . . . ?
C12 N2 Bi1 Cl2 106.0(2) . . . . ?
C22 N2 Bi1 Cl2 -77.5(2) . . . . ?
C12 N2 Bi1 N1 6.4(2) . . . . ?
C22 N2 Bi1 N1 -177.1(3) . . . . ?
C12 N2 Bi1 Cl1 -170.1(2) . . . 2_656 ?
C22 N2 Bi1 Cl1 6.4(2) . . . 2_656 ?
C12 N2 Bi1 Cl1 -80.8(2) . . . . ?
C22 N2 Bi1 Cl1 95.8(2) . . . . ?
Bi1 Cl1 Bi1 Cl3 97.82(3) 2_656 . . . ?
Bi1 Cl1 Bi1 Cl2 35.39(12) 2_656 . . . ?
Bi1 Cl1 Bi1 N1 -177.80(5) 2_656 . . . ?
Bi1 Cl1 Bi1 Cl1 0.0 2_656 . . 2_656 ?
Bi1 Cl1 Bi1 N2 -112.84(6) 2_656 . . . ?
